data_4324099
loop_
_publ_author_name
'Li-Hui Jia'
'Ru-Yin Li'
'Zhi-Ming Duan'
'Shang-Da Jiang'
'Bing-Wu Wang'
'Zhe-Ming Wang'
'Song Gao'

_publ_section_title
;
 Hydrothermal Synthesis, Structures and Magnetic Studies of Transition
 Metal Sulfates Containing Hydrazine
;
_journal_name_full 'Inorganic Chemistry'
_journal_page_first 144
_journal_page_last 154
_journal_paper_doi 10.1021/ic101488k
_journal_volume 50
_journal_year 2011
_chemical_formula_sum 'H4 Mn N2 O4 S'
_chemical_formula_weight 183.05
_chemical_name_systematic
; 
 ? 
;
_space_group_IT_number 56
_symmetry_cell_setting orthorhombic
_symmetry_space_group_name_Hall '-P 2ab 2ac'
_symmetry_space_group_name_H-M 'P c c n'
_atom_sites_solution_hydrogens geom
_atom_sites_solution_primary direct
_atom_sites_solution_secondary difmap
_audit_creation_method SHELXL-97
_cell_angle_alpha 90.00
_cell_angle_beta 90.00
_cell_angle_gamma 90.00
_cell_formula_units_Z 4
_cell_length_a 6.4122(13)
_cell_length_b 7.8799(16)
_cell_length_c 9.0745(18)
_cell_measurement_reflns_used 1881
_cell_measurement_temperature 293(2)
_cell_measurement_theta_max 27.485
_cell_measurement_theta_min 3.395
_cell_volume 458.51(16)
_computing_cell_refinement 'HKL Scalepack (Otwinowski & Minor, 1997)'
_computing_data_collection 'KappaCCD (Nonius B. V., 1998)'
_computing_data_reduction 'HKL Denzo (Otwinowski & Minor, 1997) & maXus (Mackay et al., 1998)'
_computing_molecular_graphics 'Bruker SHELXTL V5.1 (Sheldrick, 1998)'
_computing_publication_material 'SHELXL-97 (Sheldrick, 1997)'
_computing_structure_refinement 'SHELXL-97 (Sheldrick, 1997)'
_computing_structure_solution 'SHELXS-97 (Sheldrick, 1990)'
_diffrn_ambient_temperature 293(2)
_diffrn_detector_area_resol_mean 9
_diffrn_measured_fraction_theta_full 0.998
_diffrn_measured_fraction_theta_max 0.998
_diffrn_measurement_device_type 'Bruker SMART Apex'
_diffrn_measurement_method 'CCD area detector'
_diffrn_radiation_monochromator graphite
_diffrn_radiation_source 'fine-focus sealed tube'
_diffrn_radiation_type MoK\a
_diffrn_radiation_wavelength 0.71073
_diffrn_reflns_av_R_equivalents 0.0136
_diffrn_reflns_av_sigmaI/netI 0.0221
_diffrn_reflns_limit_h_max 7
_diffrn_reflns_limit_h_min -7
_diffrn_reflns_limit_k_max 9
_diffrn_reflns_limit_k_min -9
_diffrn_reflns_limit_l_max 11
_diffrn_reflns_limit_l_min -10
_diffrn_reflns_number 7264
_diffrn_reflns_theta_full 25.96
_diffrn_reflns_theta_max 25.96
_diffrn_reflns_theta_min 4.10
_exptl_absorpt_coefficient_mu 3.249
_exptl_absorpt_correction_T_max 0.7371
_exptl_absorpt_correction_T_min 0.5627
_exptl_absorpt_correction_type multi-scan
_exptl_absorpt_process_details 'SADABS 2.10 (Bruker AXS Inc., 2005)'
_exptl_crystal_colour colourless
_exptl_crystal_density_diffrn 2.652
_exptl_crystal_density_method 'not measured'
_exptl_crystal_description block
_exptl_crystal_F_000 364
_exptl_crystal_size_max 0.20
_exptl_crystal_size_mid 0.12
_exptl_crystal_size_min 0.10
_refine_diff_density_max 0.525
_refine_diff_density_min -0.602
_refine_diff_density_rms 0.097
_refine_ls_extinction_coef 0.018(4)
_refine_ls_extinction_expression Fc^*^=kFc[1+0.001xFc^2^\l^3^/sin(2\q)]^-1/4^
_refine_ls_extinction_method SHELXL
_refine_ls_goodness_of_fit_ref 1.066
_refine_ls_hydrogen_treatment mixed
_refine_ls_matrix_type full
_refine_ls_number_parameters 46
_refine_ls_number_reflns 452
_refine_ls_number_restraints 1
_refine_ls_restrained_S_all 1.066
_refine_ls_R_factor_all 0.0375
_refine_ls_R_factor_gt 0.0273
_refine_ls_shift/su_max 0.001
_refine_ls_shift/su_mean 0.000
_refine_ls_structure_factor_coef Fsqd
_refine_ls_weighting_details 'calc w=1/[\s^2^(Fo^2^)+(0.0457P)^2^+0.3924P] where P=(Fo^2^+2Fc^2^)/3'
_refine_ls_weighting_scheme calc
_refine_ls_wR_factor_gt 0.0755
_refine_ls_wR_factor_ref 0.0777
_reflns_number_gt 361
_reflns_number_total 452
_reflns_threshold_expression >2sigma(I)
_cod_data_source_file ic101488k_si_004.cif
_cod_data_source_block last
_cod_database_code 4324099

loop_
_symmetry_equiv_pos_as_xyz
'x, y, z'
'-x+1/2, -y+1/2, z'
'-x, y+1/2, -z+1/2'
'x+1/2, -y, -z+1/2'
'-x, -y, -z'
'x-1/2, y-1/2, -z'
'x, -y-1/2, z-1/2'
'-x-1/2, y, z-1/2'

loop_
_atom_site_label
_atom_site_type_symbol
_atom_site_fract_x
_atom_site_fract_y
_atom_site_fract_z
_atom_site_U_iso_or_equiv
_atom_site_adp_type
_atom_site_occupancy
_atom_site_symmetry_multiplicity
_atom_site_calc_flag
_atom_site_refinement_flags
_atom_site_disorder_assembly
_atom_site_disorder_group
O2 O -0.0659(3) 0.2832(3) 0.3528(2) 0.0215(6) Uani 1 1 d . . .
Mn1 Mn 0.0000 0.0000 0.0000 0.0165(3) Uani 1 2 d S . .
S1 S -0.2500 0.2500 0.25919(9) 0.0140(3) Uani 1 2 d S . .
O1 O -0.2110(3) 0.1000(3) 0.1674(2) 0.0225(6) Uani 1 1 d . . .
N1 N 0.2656(4) 0.1579(3) 0.0788(3) 0.0225(6) Uani 1 1 d D . .
H1 H 0.305(5) 0.138(4) 0.167(4) 0.027 Uiso 1 1 d . . .
H1B H 0.368(3) 0.136(4) 0.019(3) 0.027 Uiso 1 1 d D . .

loop_
_atom_site_aniso_label
_atom_site_aniso_U_11
_atom_site_aniso_U_22
_atom_site_aniso_U_33
_atom_site_aniso_U_23
_atom_site_aniso_U_13
_atom_site_aniso_U_12
O2 0.0187(11) 0.0246(13) 0.0211(11) -0.0005(9) -0.0034(8) 0.0007(9)
Mn1 0.0166(4) 0.0158(5) 0.0170(4) -0.0017(2) -0.0003(2) -0.0014(2)
S1 0.0149(5) 0.0141(6) 0.0130(5) 0.000 0.000 -0.0003(5)
O1 0.0278(12) 0.0191(12) 0.0205(10) -0.0054(8) 0.0030(9) 0.0003(9)
N1 0.0252(15) 0.0188(14) 0.0235(13) 0.0026(11) -0.0026(11) -0.0023(13)

loop_
_atom_type_symbol
_atom_type_description
_atom_type_scat_dispersion_real
_atom_type_scat_dispersion_imag
_atom_type_scat_source
H H 0.0000 0.0000 'International Tables Vol C Tables 4.2.6.8 and 6.1.1.4'
N N 0.0061 0.0033 'International Tables Vol C Tables 4.2.6.8 and 6.1.1.4'
O O 0.0106 0.0060 'International Tables Vol C Tables 4.2.6.8 and 6.1.1.4'
S S 0.1246 0.1234 'International Tables Vol C Tables 4.2.6.8 and 6.1.1.4'
Mn Mn 0.3368 0.7283 'International Tables Vol C Tables 4.2.6.8 and 6.1.1.4'

loop_
_geom_angle_atom_site_label_1
_geom_angle_atom_site_label_2
_geom_angle_atom_site_label_3
_geom_angle
_geom_angle_site_symmetry_1
_geom_angle_site_symmetry_3
_geom_angle_publ_flag
S1 O2 Mn1 129.60(12) . 3 ?
O1 Mn1 O1 180.00(11) 5 . ?
O1 Mn1 O2 88.69(8) 5 7_565 ?
O1 Mn1 O2 91.31(8) . 7_565 ?
O1 Mn1 O2 91.31(8) 5 3_545 ?
O1 Mn1 O2 88.69(8) . 3_545 ?
O2 Mn1 O2 180.00(15) 7_565 3_545 ?
O1 Mn1 N1 92.80(8) 5 5 ?
O1 Mn1 N1 87.20(8) . 5 ?
O2 Mn1 N1 95.25(8) 7_565 5 ?
O2 Mn1 N1 84.75(8) 3_545 5 ?
O1 Mn1 N1 87.20(8) 5 . ?
O1 Mn1 N1 92.80(8) . . ?
O2 Mn1 N1 84.75(8) 7_565 . ?
O2 Mn1 N1 95.25(8) 3_545 . ?
N1 Mn1 N1 180.00(17) 5 . ?
O1 S1 O1 110.80(17) . 2_455 ?
O1 S1 O2 109.45(11) . . ?
O1 S1 O2 108.66(11) 2_455 . ?
O1 S1 O2 108.66(11) . 2_455 ?
O1 S1 O2 109.45(11) 2_455 2_455 ?
O2 S1 O2 109.81(17) . 2_455 ?
S1 O1 Mn1 142.38(13) . . ?
N1 N1 Mn1 116.7(2) 2 . ?
N1 N1 H1 103(2) 2 . ?
Mn1 N1 H1 115(2) . . ?
N1 N1 H1B 108(2) 2 . ?
Mn1 N1 H1B 105(2) . . ?
H1 N1 H1B 109(3) . . ?

loop_
_geom_bond_atom_site_label_1
_geom_bond_atom_site_label_2
_geom_bond_distance
_geom_bond_site_symmetry_2
_geom_bond_publ_flag
O2 S1 1.477(2) . ?
O2 Mn1 2.209(2) 3 ?
Mn1 O1 2.181(2) 5 ?
Mn1 O1 2.181(2) . ?
Mn1 O2 2.209(2) 7_565 ?
Mn1 O2 2.209(2) 3_545 ?
Mn1 N1 2.227(3) 5 ?
Mn1 N1 2.227(3) . ?
S1 O1 1.468(2) . ?
S1 O1 1.468(2) 2_455 ?
S1 O2 1.477(2) 2_455 ?
N1 N1 1.465(5) 2 ?
N1 H1 0.85(3) . ?
N1 H1B 0.868(10) . ?

loop_
_geom_hbond_atom_site_label_D
_geom_hbond_atom_site_label_H
_geom_hbond_atom_site_label_A
_geom_hbond_distance_DH
_geom_hbond_distance_HA
_geom_hbond_distance_DA
_geom_hbond_angle_DHA
_geom_hbond_site_symmetry_A
N1 H1 O2 0.85(3) 2.46(3) 3.179(3) 143(3) 2
N1 H1 O1 0.85(3) 2.41(3) 3.075(3) 136(3) 4
N1 H1B O2 0.868(10) 2.29(2) 2.982(3) 137(3) 8_655

loop_
_geom_torsion_atom_site_label_1
_geom_torsion_atom_site_label_2
_geom_torsion_atom_site_label_3
_geom_torsion_atom_site_label_4
_geom_torsion
_geom_torsion_site_symmetry_1
_geom_torsion_site_symmetry_2
_geom_torsion_site_symmetry_3
_geom_torsion_site_symmetry_4
_geom_torsion_publ_flag
Mn1 O2 S1 O1 172.99(14) 3 . . . ?
Mn1 O2 S1 O1 51.87(18) 3 . . 2_455 ?
Mn1 O2 S1 O2 -67.81(13) 3 . . 2_455 ?
O1 S1 O1 Mn1 60.62(17) 2_455 . . . ?
O2 S1 O1 Mn1 -59.2(2) . . . . ?
O2 S1 O1 Mn1 -179.10(18) 2_455 . . . ?
O1 Mn1 O1 S1 -132.06(10) 5 . . . ?
O2 Mn1 O1 S1 -57.3(2) 7_565 . . . ?
O2 Mn1 O1 S1 122.7(2) 3_545 . . . ?
N1 Mn1 O1 S1 -152.4(2) 5 . . . ?
N1 Mn1 O1 S1 27.6(2) . . . . ?
O1 Mn1 N1 N1 121.37(12) 5 . . 2 ?
O1 Mn1 N1 N1 -58.63(12) . . . 2 ?
O2 Mn1 N1 N1 32.43(12) 7_565 . . 2 ?
O2 Mn1 N1 N1 -147.57(12) 3_545 . . 2 ?
N1 Mn1 N1 N1 146.46(10) 5 . . 2 ?
